data_7701075
loop_
_publ_author_name
'Wang, Weiran'
'Guo, Hongyu'
'Jones, Richard A.'

_publ_section_title
;
 Synthesis and electropolymerization of N-heterocyclic carbene complexes
 of Pd(ii) and Pt(ii) from an emissive imidazolium salt with a
 terthiophene backbone.
;
_journal_issue 38
_journal_name_full 'Dalton transactions (Cambridge, England : 2003)'
_journal_page_first 14440
_journal_page_last 14449
_journal_paper_doi 10.1039/c9dt03363g
_journal_volume 48
_journal_year 2019
_chemical_formula_moiety 'C12 H13 I2 N3 Pd S, C H2 Cl2'
_chemical_formula_sum 'C13 H15 Cl2 I2 N3 Pd S'
_chemical_formula_weight 676.44
_space_group_crystal_system monoclinic
_space_group_IT_number 14
_space_group_name_Hall '-P 2ybc'
_space_group_name_H-M_alt 'P 1 21/c 1'
_symmetry_space_group_name_Hall '-P 2ybc'
_symmetry_space_group_name_H-M 'P 1 21/c 1'
_atom_sites_solution_hydrogens geom
_atom_sites_solution_primary dual
_audit_creation_date 2019-01-03
_audit_creation_method
;
Olex2 1.2
(compiled 2018.05.29 svn.r3508 for OlexSys, GUI svn.r5506)
;
_audit_update_record
;
2019-08-14 deposited with the CCDC.    2019-09-06 downloaded from the CCDC.
;
_cell_angle_alpha 90
_cell_angle_beta 108.871(5)
_cell_angle_gamma 90
_cell_formula_units_Z 4
_cell_length_a 16.423(2)
_cell_length_b 7.9595(10)
_cell_length_c 15.932(2)
_cell_measurement_reflns_used 9861
_cell_measurement_temperature 100
_cell_measurement_theta_max 28.40
_cell_measurement_theta_min 2.62
_cell_volume 1970.7(4)
_computing_molecular_graphics 'Olex2 (Dolomanov et al., 2009)'
_computing_publication_material 'Olex2 (Dolomanov et al., 2009)'
_computing_structure_refinement 'ShelXL (Sheldrick, 2015)'
_computing_structure_solution 'ShelXT (Sheldrick, 2015)'
_diffrn_ambient_temperature 100.15
_diffrn_measured_fraction_theta_full 1.000
_diffrn_measured_fraction_theta_max 0.996
_diffrn_measurement_device_type 'Nonius Kappa CCD diffractometer using a Bruker AXS Apex II detector'
_diffrn_measurement_method '\f and \w scans'
_diffrn_radiation_type MoK\a
_diffrn_radiation_wavelength 0.71073
_diffrn_reflns_av_R_equivalents 0.0394
_diffrn_reflns_av_unetI/netI 0.0185
_diffrn_reflns_Laue_measured_fraction_full 1.000
_diffrn_reflns_Laue_measured_fraction_max 0.996
_diffrn_reflns_limit_h_max 21
_diffrn_reflns_limit_h_min -21
_diffrn_reflns_limit_k_max 10
_diffrn_reflns_limit_k_min -10
_diffrn_reflns_limit_l_max 21
_diffrn_reflns_limit_l_min -21
_diffrn_reflns_number 47017
_diffrn_reflns_point_group_measured_fraction_full 1.000
_diffrn_reflns_point_group_measured_fraction_max 0.996
_diffrn_reflns_theta_full 25.242
_diffrn_reflns_theta_max 28.443
_diffrn_reflns_theta_min 2.594
_diffrn_standards_number 0
_exptl_absorpt_coefficient_mu 4.451
_exptl_absorpt_correction_T_max 0.7457
_exptl_absorpt_correction_T_min 0.5868
_exptl_absorpt_correction_type multi-scan
_exptl_absorpt_process_details
;
SADABS-2014/5 (Bruker,2014/5) was used for absorption correction.
wR2(int) was 0.0695 before and 0.0503 after correction.
The Ratio of minimum to maximum transmission is 0.7869.
The \l/2 correction factor is 0.00150.
;
_exptl_crystal_colour orange
_exptl_crystal_colour_primary orange
_exptl_crystal_density_diffrn 2.280
_exptl_crystal_description prism
_exptl_crystal_F_000 1264
_exptl_crystal_recrystallization_method 'Vapor diffusion of ethyl ether into a sample solution of dichloromethane.'
_exptl_crystal_size_max 0.176
_exptl_crystal_size_mid 0.133
_exptl_crystal_size_min 0.094
_refine_diff_density_max 0.848
_refine_diff_density_min -0.805
_refine_diff_density_rms 0.096
_refine_ls_extinction_method none
_refine_ls_goodness_of_fit_ref 1.075
_refine_ls_hydrogen_treatment constr
_refine_ls_matrix_type full
_refine_ls_number_parameters 201
_refine_ls_number_reflns 4954
_refine_ls_number_restraints 0
_refine_ls_restrained_S_all 1.075
_refine_ls_R_factor_all 0.0193
_refine_ls_R_factor_gt 0.0168
_refine_ls_shift/su_max 0.003
_refine_ls_shift/su_mean 0.000
_refine_ls_structure_factor_coef Fsqd
_refine_ls_weighting_details 'w=1/[\s^2^(Fo^2^)+(0.0175P)^2^+2.0791P] where P=(Fo^2^+2Fc^2^)/3'
_refine_ls_weighting_scheme calc
_refine_ls_wR_factor_gt 0.0406
_refine_ls_wR_factor_ref 0.0412
_reflns_Friedel_coverage 0.000
_reflns_number_gt 4588
_reflns_number_total 4954
_reflns_threshold_expression 'I > 2\s(I)'
_cod_data_source_file c9dt03363g2.cif
_cod_data_source_block Pd(ThIMe)(pyridine)I2
_cod_depositor_comments 'Adding full bibliography for 7701073--7701076.cif.'
_cod_original_cell_volume 1970.6(4)
_cod_database_code 7701075
_shelx_shelxl_version_number 2018/1
_shelx_space_group_comment
;
The symmetry employed for this shelxl refinement is uniquely defined
by the following loop, which should always be used as a source of
symmetry information in preference to the above space-group names.
They are only intended as comments.
;
_shelx_estimated_absorpt_t_max 0.680
_shelx_estimated_absorpt_t_min 0.508
_olex2_refinement_description
;
1. Fixed Uiso
 At 1.2 times of:
  All C(H) groups, All C(H,H) groups
 At 1.5 times of:
  All C(H,H,H) groups
2.a Secondary CH2 refined with riding coordinates:
 C13(H13A,H13B)
2.b Aromatic/amide H refined with riding coordinates:
 C8(H8), C9(H9), C12(H12), C11(H11), C2(H2), C1(H1), C10(H10)
2.c Idealised Me refined as rotating group:
 C7(H7A,H7B,H7C), C5(H5A,H5B,H5C)
;
_olex2_submission_special_instructions 'No special instructions were received'

loop_
_space_group_symop_operation_xyz
'x, y, z'
'-x, y+1/2, -z+1/2'
'-x, -y, -z'
'x, -y-1/2, z-1/2'

loop_
_atom_site_label
_atom_site_type_symbol
_atom_site_fract_x
_atom_site_fract_y
_atom_site_fract_z
_atom_site_U_iso_or_equiv
_atom_site_adp_type
_atom_site_occupancy
_atom_site_site_symmetry_order
_atom_site_calc_flag
_atom_site_refinement_flags_posn
I2 I 0.60117(2) 0.17039(2) 0.52132(2) 0.01292(4) Uani 1 1 d .
I1 I 0.88843(2) 0.43381(2) 0.51441(2) 0.01592(4) Uani 1 1 d .
Pd1 Pd 0.74814(2) 0.29215(2) 0.52193(2) 0.00894(4) Uani 1 1 d .
S1 S 0.54311(4) 0.82869(7) 0.22127(3) 0.01626(11) Uani 1 1 d .
Cl1 Cl 0.95594(4) 0.99726(7) 0.36820(4) 0.02279(12) Uani 1 1 d .
Cl2 Cl 0.78583(4) 0.87215(9) 0.35654(6) 0.03833(17) Uani 1 1 d .
N2 N 0.67111(11) 0.4376(2) 0.34277(11) 0.0105(3) Uani 1 1 d .
N1 N 0.64673(11) 0.5935(2) 0.44578(11) 0.0109(3) Uani 1 1 d .
N3 N 0.81844(11) 0.1262(2) 0.62177(11) 0.0122(3) Uani 1 1 d .
C6 C 0.68394(12) 0.4501(2) 0.43083(13) 0.0103(4) Uani 1 1 d .
C8 C 0.86830(14) 0.1872(3) 0.69994(14) 0.0157(4) Uani 1 1 d .
H8 H 0.871435 0.305401 0.708551 0.019 Uiso 1 1 calc R
C9 C 0.91540(14) 0.0843(3) 0.76861(14) 0.0183(4) Uani 1 1 d .
H9 H 0.949501 0.131283 0.823564 0.022 Uiso 1 1 calc R
C12 C 0.81518(14) -0.0416(3) 0.61021(15) 0.0168(4) Uani 1 1 d .
H12 H 0.779758 -0.085853 0.555131 0.020 Uiso 1 1 calc R
C3 C 0.60870(12) 0.6768(3) 0.36534(13) 0.0111(4) Uani 1 1 d .
C4 C 0.62508(12) 0.5774(2) 0.29947(13) 0.0105(4) Uani 1 1 d .
C7 C 0.69814(15) 0.2978(3) 0.29954(14) 0.0185(4) Uani 1 1 d .
H7A H 0.760397 0.281711 0.325945 0.028 Uiso 1 1 calc GR
H7B H 0.684084 0.321876 0.236107 0.028 Uiso 1 1 calc GR
H7C H 0.668209 0.195484 0.307385 0.028 Uiso 1 1 calc GR
C5 C 0.64058(14) 0.6462(3) 0.53074(13) 0.0149(4) Uani 1 1 d .
H5A H 0.587056 0.603054 0.537278 0.022 Uiso 1 1 calc GR
H5B H 0.640750 0.769144 0.533695 0.022 Uiso 1 1 calc GR
H5C H 0.689778 0.601841 0.578619 0.022 Uiso 1 1 calc GR
C11 C 0.86106(15) -0.1513(3) 0.67489(17) 0.0218(5) Uani 1 1 d .
H11 H 0.857910 -0.268980 0.664222 0.026 Uiso 1 1 calc R
C2 C 0.59391(13) 0.6418(3) 0.21605(14) 0.0135(4) Uani 1 1 d .
H2 H 0.599270 0.592107 0.163870 0.016 Uiso 1 1 calc R
C1 C 0.56454(14) 0.8209(3) 0.33440(14) 0.0146(4) Uani 1 1 d .
H1 H 0.548326 0.903105 0.369239 0.017 Uiso 1 1 calc R
C10 C 0.91201(15) -0.0878(3) 0.75595(15) 0.0208(5) Uani 1 1 d .
H10 H 0.943960 -0.161117 0.801874 0.025 Uiso 1 1 calc R
C13 C 0.88879(16) 0.9250(3) 0.42741(17) 0.0264(5) Uani 1 1 d .
H13A H 0.915352 0.825202 0.462773 0.032 Uiso 1 1 calc R
H13B H 0.883683 1.013617 0.469047 0.032 Uiso 1 1 calc R

loop_
_atom_site_aniso_label
_atom_site_aniso_U_11
_atom_site_aniso_U_22
_atom_site_aniso_U_33
_atom_site_aniso_U_23
_atom_site_aniso_U_13
_atom_site_aniso_U_12
I2 0.01080(6) 0.01500(7) 0.01232(7) 0.00214(5) 0.00284(5) -0.00249(5)
I1 0.01083(6) 0.02012(7) 0.01542(7) 0.00360(5) 0.00231(5) -0.00345(5)
Pd1 0.00820(7) 0.01042(7) 0.00728(7) 0.00146(5) 0.00123(5) 0.00002(5)
S1 0.0198(3) 0.0155(2) 0.0116(2) 0.00348(19) 0.0024(2) 0.0052(2)
Cl1 0.0229(3) 0.0207(3) 0.0266(3) 0.0025(2) 0.0104(2) -0.0019(2)
Cl2 0.0171(3) 0.0287(3) 0.0633(5) -0.0045(3) 0.0050(3) -0.0035(2)
N2 0.0111(8) 0.0117(8) 0.0080(7) 0.0009(6) 0.0021(6) 0.0029(6)
N1 0.0114(8) 0.0125(8) 0.0083(8) 0.0005(6) 0.0025(6) 0.0014(6)
N3 0.0113(8) 0.0149(8) 0.0102(8) 0.0028(7) 0.0034(6) 0.0008(7)
C6 0.0083(8) 0.0116(9) 0.0104(9) -0.0013(7) 0.0024(7) -0.0026(7)
C8 0.0167(10) 0.0173(10) 0.0125(10) 0.0011(8) 0.0037(8) 0.0001(8)
C9 0.0171(10) 0.0242(12) 0.0107(9) 0.0034(8) 0.0006(8) 0.0011(9)
C12 0.0143(10) 0.0175(10) 0.0173(10) 0.0010(8) 0.0034(8) -0.0020(8)
C3 0.0090(9) 0.0148(9) 0.0090(9) 0.0001(7) 0.0022(7) -0.0012(7)
C4 0.0091(9) 0.0102(9) 0.0116(9) 0.0005(7) 0.0023(7) -0.0011(7)
C7 0.0227(11) 0.0188(11) 0.0139(10) -0.0016(8) 0.0057(9) 0.0073(9)
C5 0.0193(10) 0.0150(10) 0.0107(9) -0.0017(8) 0.0051(8) 0.0011(8)
C11 0.0218(11) 0.0141(10) 0.0283(12) 0.0054(9) 0.0064(10) -0.0002(9)
C2 0.0150(10) 0.0145(10) 0.0108(9) -0.0002(8) 0.0037(8) 0.0008(8)
C1 0.0167(10) 0.0146(10) 0.0114(9) 0.0000(8) 0.0032(8) 0.0023(8)
C10 0.0170(10) 0.0227(12) 0.0200(11) 0.0114(9) 0.0022(9) 0.0024(9)
C13 0.0237(12) 0.0298(13) 0.0269(13) -0.0010(10) 0.0099(10) -0.0077(10)

loop_
_atom_type_symbol
_atom_type_description
_atom_type_scat_dispersion_real
_atom_type_scat_dispersion_imag
_atom_type_scat_source
C C 0.0033 0.0016 'International Tables Vol C Tables 4.2.6.8 and 6.1.1.4'
H H 0.0000 0.0000 'International Tables Vol C Tables 4.2.6.8 and 6.1.1.4'
Cl Cl 0.1484 0.1585 'International Tables Vol C Tables 4.2.6.8 and 6.1.1.4'
I I -0.4742 1.8119 'International Tables Vol C Tables 4.2.6.8 and 6.1.1.4'
N N 0.0061 0.0033 'International Tables Vol C Tables 4.2.6.8 and 6.1.1.4'
Pd Pd -0.9988 1.0072 'International Tables Vol C Tables 4.2.6.8 and 6.1.1.4'
S S 0.1246 0.1234 'International Tables Vol C Tables 4.2.6.8 and 6.1.1.4'

loop_
_geom_angle_atom_site_label_1
_geom_angle_atom_site_label_2
_geom_angle_atom_site_label_3
_geom_angle
I2 Pd1 I1 175.341(7)
N3 Pd1 I2 92.90(5)
N3 Pd1 I1 91.68(5)
C6 Pd1 I2 87.69(6)
C6 Pd1 I1 87.71(6)
C6 Pd1 N3 178.83(8)
C2 S1 C1 94.67(10)
C6 N2 C4 109.37(16)
C6 N2 C7 125.40(17)
C4 N2 C7 125.20(17)
C6 N1 C3 109.42(16)
C6 N1 C5 125.45(17)
C3 N1 C5 124.94(17)
C8 N3 Pd1 119.75(15)
C8 N3 C12 118.12(18)
C12 N3 Pd1 122.13(14)
N2 C6 Pd1 126.11(15)
N1 C6 Pd1 125.39(14)
N1 C6 N2 108.48(17)
N3 C8 H8 118.8
N3 C8 C9 122.5(2)
C9 C8 H8 118.8
C8 C9 H9 120.5
C10 C9 C8 119.0(2)
C10 C9 H9 120.5
N3 C12 H12 118.7
N3 C12 C11 122.7(2)
C11 C12 H12 118.7
N1 C3 C4 106.28(17)
C1 C3 N1 139.40(19)
C1 C3 C4 114.29(18)
N2 C4 C3 106.45(17)
C2 C4 N2 139.08(19)
C2 C4 C3 114.47(18)
N2 C7 H7A 109.5
N2 C7 H7B 109.5
N2 C7 H7C 109.5
H7A C7 H7B 109.5
H7A C7 H7C 109.5
H7B C7 H7C 109.5
N1 C5 H5A 109.5
N1 C5 H5B 109.5
N1 C5 H5C 109.5
H5A C5 H5B 109.5
H5A C5 H5C 109.5
H5B C5 H5C 109.5
C12 C11 H11 120.5
C12 C11 C10 119.0(2)
C10 C11 H11 120.5
S1 C2 H2 125.9
C4 C2 S1 108.28(16)
C4 C2 H2 125.9
S1 C1 H1 125.9
C3 C1 S1 108.29(16)
C3 C1 H1 125.9
C9 C10 C11 118.7(2)
C9 C10 H10 120.6
C11 C10 H10 120.6
Cl1 C13 H13A 109.2
Cl1 C13 H13B 109.2
Cl2 C13 Cl1 111.92(15)
Cl2 C13 H13A 109.2
Cl2 C13 H13B 109.2
H13A C13 H13B 107.9

loop_
_geom_bond_atom_site_label_1
_geom_bond_atom_site_label_2
_geom_bond_distance
I2 Pd1 2.5982(3)
I1 Pd1 2.6024(3)
Pd1 N3 2.1024(17)
Pd1 C6 1.951(2)
S1 C2 1.721(2)
S1 C1 1.722(2)
Cl1 C13 1.763(3)
Cl2 C13 1.754(3)
N2 C6 1.353(2)
N2 C4 1.396(2)
N2 C7 1.451(3)
N1 C6 1.352(3)
N1 C3 1.398(3)
N1 C5 1.451(3)
N3 C8 1.341(3)
N3 C12 1.346(3)
C8 H8 0.9500
C8 C9 1.385(3)
C9 H9 0.9500
C9 C10 1.384(3)
C12 H12 0.9500
C12 C11 1.375(3)
C3 C4 1.408(3)
C3 C1 1.362(3)
C4 C2 1.361(3)
C7 H7A 0.9800
C7 H7B 0.9800
C7 H7C 0.9800
C5 H5A 0.9800
C5 H5B 0.9800
C5 H5C 0.9800
C11 H11 0.9500
C11 C10 1.387(3)
C2 H2 0.9500
C1 H1 0.9500
C10 H10 0.9500
C13 H13A 0.9900
C13 H13B 0.9900
